data_2206894
loop_
_publ_author_name
'Gareth O. Lloyd'
'Robert C. Luckay'

_publ_section_title
;
 1,4,7,10-Tetrakis(carbamoylmethyl)-1,4,7,10-tetraazacyclododecane
;
_journal_coeditor_code BV6031
_journal_issue 10
_journal_name_full 'Acta Crystallographica Section E'
_journal_page_first o3405
_journal_page_last o3407
_journal_paper_doi 10.1107/S1600536805030023
_journal_volume 61
_journal_year 2005
_chemical_formula_iupac 'C16 H32 N8 O4'
_chemical_formula_moiety 'C16 H32 N8 O4'
_chemical_formula_sum 'C16 H32 N8 O4'
_chemical_formula_weight 400.50
_chemical_name_systematic
;
1,4,7,10-tetrakis(carbamoylmethyl)-1,4,7,10-tetraazacyclododecane
;
_space_group_IT_number 14
_symmetry_cell_setting monoclinic
_symmetry_space_group_name_Hall '-P 2ybc'
_symmetry_space_group_name_H-M 'P 1 21/c 1'
_atom_sites_solution_hydrogens geom
_atom_sites_solution_primary direct
_atom_sites_solution_secondary difmap
_audit_creation_method SHELXL-97
_cell_angle_alpha 90.00
_cell_angle_beta 105.190(2)
_cell_angle_gamma 90.00
_cell_formula_units_Z 2
_cell_length_a 5.9691(7)
_cell_length_b 17.795(2)
_cell_length_c 9.4230(12)
_cell_measurement_reflns_used 2706
_cell_measurement_temperature 100(2)
_cell_measurement_theta_max 28.11
_cell_measurement_theta_min 6.41
_cell_volume 965.9(2)
_computing_cell_refinement 'SAINT (Bruker, 2002)'
_computing_data_collection 'SMART (Bruker, 2001)'
_computing_data_reduction SAINT
_computing_molecular_graphics
;
X-SEED (Barbour, 2001; Atwood and Barbour, 2003)
;
_computing_publication_material
;
X-SEED
;
_computing_structure_refinement 'SHELXL97 (Sheldrick, 1997)'
_computing_structure_solution 'SHELXS97 (Sheldrick, 1997)'
_diffrn_ambient_temperature 100(2)
_diffrn_measured_fraction_theta_full 0.993
_diffrn_measured_fraction_theta_max 0.938
_diffrn_measurement_device_type 'Bruker APEX CCD area-detector'
_diffrn_measurement_method \w
_diffrn_radiation_monochromator graphite
_diffrn_radiation_source 'fine-focus sealed tube'
_diffrn_radiation_type MoK\a
_diffrn_radiation_wavelength 0.71073
_diffrn_reflns_av_R_equivalents 0.0298
_diffrn_reflns_av_sigmaI/netI 0.0332
_diffrn_reflns_limit_h_max 7
_diffrn_reflns_limit_h_min -6
_diffrn_reflns_limit_k_max 22
_diffrn_reflns_limit_k_min -23
_diffrn_reflns_limit_l_max 7
_diffrn_reflns_limit_l_min -12
_diffrn_reflns_number 5989
_diffrn_reflns_theta_full 27.00
_diffrn_reflns_theta_max 28.23
_diffrn_reflns_theta_min 2.29
_diffrn_standards_number 0
_exptl_absorpt_coefficient_mu 0.102
_exptl_absorpt_correction_type none
_exptl_crystal_colour Colourless
_exptl_crystal_density_diffrn 1.377
_exptl_crystal_density_method 'not measured'
_exptl_crystal_description Rod-shaped
_exptl_crystal_F_000 432
_exptl_crystal_size_max 0.25
_exptl_crystal_size_mid 0.21
_exptl_crystal_size_min 0.12
_refine_diff_density_max 0.394
_refine_diff_density_min -0.200
_refine_ls_extinction_method none
_refine_ls_goodness_of_fit_ref 1.051
_refine_ls_hydrogen_treatment constr
_refine_ls_matrix_type full
_refine_ls_number_parameters 127
_refine_ls_number_reflns 2230
_refine_ls_number_restraints 0
_refine_ls_restrained_S_all 1.051
_refine_ls_R_factor_all 0.0493
_refine_ls_R_factor_gt 0.0419
_refine_ls_shift/su_max 0.001
_refine_ls_shift/su_mean 0.000
_refine_ls_structure_factor_coef Fsqd
_refine_ls_weighting_details 'calc w=1/[\s^2^(Fo^2^)+(0.0652P)^2^+0.116P] where P=(Fo^2^+2Fc^2^)/3'
_refine_ls_weighting_scheme calc
_refine_ls_wR_factor_gt 0.1070
_refine_ls_wR_factor_ref 0.1114
_reflns_number_gt 1903
_reflns_number_total 2230
_reflns_threshold_expression I>2\s(I)
_cod_data_source_file bv6031.cif
_cod_data_source_block I
_cod_original_cell_volume 966.0(2)
_cod_original_sg_symbol_H-M 'P 21/c'
_cod_database_code 2206894
_cod_database_fobs_code 2206894

loop_
_symmetry_equiv_pos_as_xyz
'x, y, z'
'-x, y+1/2, -z+1/2'
'-x, -y, -z'
'x, -y-1/2, z-1/2'

loop_
_atom_site_label
_atom_site_fract_x
_atom_site_fract_y
_atom_site_fract_z
_atom_site_U_iso_or_equiv
_atom_site_adp_type
_atom_site_calc_flag
_atom_site_refinement_flags
_atom_site_occupancy
_atom_site_type_symbol
O9 0.06228(17) 0.71086(5) 0.66999(10) 0.0190(2) Uani d . 1 O
O13 0.60801(17) 0.63037(5) 0.05167(10) 0.0192(2) Uani d . 1 O
N1 0.38291(18) 0.62848(5) 0.53673(11) 0.0126(2) Uani d . 1 N
N4 0.35284(18) 0.51512(6) 0.28716(11) 0.0124(2) Uani d . 1 N
N14 0.62562(19) 0.64100(6) 0.29415(12) 0.0160(3) Uani d . 1 N
H14A 0.7132 0.6815 0.3050 0.019 Uiso calc R 1 H
H14B 0.5836 0.6224 0.3698 0.019 Uiso calc R 1 H
N10 -0.0326(2) 0.78487(6) 0.46780(12) 0.0183(3) Uani d . 1 N
H10A -0.1521 0.8045 0.4927 0.022 Uiso calc R 1 H
H10B 0.0003 0.7992 0.3861 0.022 Uiso calc R 1 H
C6 0.5019(2) 0.61926(7) 0.69382(13) 0.0141(3) Uani d . 1 C
H6A 0.3898 0.6001 0.7461 0.017 Uiso calc R 1 H
H6B 0.5577 0.6689 0.7361 0.017 Uiso calc R 1 H
C3 0.1615(2) 0.55950(7) 0.31657(14) 0.0136(3) Uani d . 1 C
H3A 0.0129 0.5326 0.2773 0.016 Uiso calc R 1 H
H3B 0.1514 0.6086 0.2657 0.016 Uiso calc R 1 H
C2 0.1998(2) 0.57234(7) 0.48091(13) 0.0131(3) Uani d . 1 C
H2A 0.0532 0.5897 0.5004 0.016 Uiso calc R 1 H
H2B 0.2440 0.5243 0.5338 0.016 Uiso calc R 1 H
C12 0.5564(2) 0.60775(7) 0.16271(14) 0.0137(3) Uani d . 1 C
C7 0.3021(2) 0.70506(6) 0.49790(13) 0.0135(3) Uani d . 1 C
H7A 0.2566 0.7090 0.3893 0.016 Uiso calc R 1 H
H7B 0.4348 0.7395 0.5348 0.016 Uiso calc R 1 H
C8 0.0996(2) 0.73311(7) 0.55437(13) 0.0141(3) Uani d . 1 C
C11 0.4077(2) 0.53773(7) 0.15164(14) 0.0146(3) Uani d . 1 C
H11A 0.2604 0.5463 0.0756 0.018 Uiso calc R 1 H
H11B 0.4890 0.4956 0.1177 0.018 Uiso calc R 1 H
C5 0.2933(2) 0.43453(7) 0.28141(14) 0.0138(3) Uani d . 1 C
H5B 0.1863 0.4236 0.1841 0.017 Uiso calc R 1 H
H5A 0.2084 0.4243 0.3566 0.017 Uiso calc R 1 H

loop_
_atom_site_aniso_label
_atom_site_aniso_U_11
_atom_site_aniso_U_22
_atom_site_aniso_U_33
_atom_site_aniso_U_12
_atom_site_aniso_U_13
_atom_site_aniso_U_23
O9 0.0251(5) 0.0196(5) 0.0146(5) 0.0028(4) 0.0090(4) 0.0015(4)
O13 0.0234(5) 0.0194(5) 0.0172(5) -0.0024(4) 0.0096(4) 0.0021(4)
N1 0.0158(5) 0.0099(5) 0.0115(5) 0.0002(4) 0.0024(4) 0.0000(4)
N4 0.0155(5) 0.0111(5) 0.0120(5) 0.0002(4) 0.0058(4) 0.0003(4)
N14 0.0171(6) 0.0142(5) 0.0175(6) -0.0032(4) 0.0059(4) -0.0009(4)
N10 0.0220(6) 0.0183(6) 0.0173(6) 0.0074(4) 0.0100(5) 0.0049(4)
C6 0.0177(7) 0.0126(6) 0.0116(6) 0.0001(4) 0.0033(5) -0.0012(5)
C3 0.0142(6) 0.0127(6) 0.0138(6) 0.0012(4) 0.0033(5) -0.0002(5)
C2 0.0144(6) 0.0118(6) 0.0138(6) -0.0002(4) 0.0048(5) -0.0005(5)
C12 0.0128(6) 0.0128(6) 0.0162(6) 0.0030(4) 0.0048(5) 0.0020(5)
C7 0.0179(6) 0.0106(6) 0.0126(6) 0.0011(4) 0.0051(5) 0.0005(4)
C8 0.0185(6) 0.0109(6) 0.0125(6) -0.0013(5) 0.0033(5) -0.0027(4)
C11 0.0189(6) 0.0136(6) 0.0117(6) -0.0011(5) 0.0048(5) -0.0009(5)
C5 0.0157(6) 0.0118(6) 0.0134(6) -0.0020(5) 0.0027(5) 0.0000(5)

loop_
_atom_type_symbol
_atom_type_description
_atom_type_scat_dispersion_real
_atom_type_scat_dispersion_imag
_atom_type_scat_source
C C 0.0033 0.0016 'International Tables Vol C Tables 4.2.6.8 and 6.1.1.4'
H H 0.0000 0.0000 'International Tables Vol C Tables 4.2.6.8 and 6.1.1.4'
N N 0.0061 0.0033 'International Tables Vol C Tables 4.2.6.8 and 6.1.1.4'
O O 0.0106 0.0060 'International Tables Vol C Tables 4.2.6.8 and 6.1.1.4'

loop_
_geom_angle_atom_site_label_1
_geom_angle_atom_site_label_2
_geom_angle_atom_site_label_3
_geom_angle_site_symmetry_1
_geom_angle_site_symmetry_3
_geom_angle
C7 N1 C2 . . 112.23(10)
C7 N1 C6 . . 113.35(9)
C2 N1 C6 . . 113.62(10)
C11 N4 C3 . . 112.36(10)
C11 N4 C5 . . 110.12(9)
C3 N4 C5 . . 109.69(10)
C12 N14 H14A . . 120.0
C12 N14 H14B . . 120.0
H14A N14 H14B . . 120.0
C8 N10 H10A . . 120.0
C8 N10 H10B . . 120.0
H10A N10 H10B . . 120.0
N1 C6 C5 . 3_666 112.37(10)
N1 C6 H6A . . 109.1
C5 C6 H6A 3_666 . 109.1
N1 C6 H6B . . 109.1
C5 C6 H6B 3_666 . 109.1
H6A C6 H6B . . 107.9
N4 C3 C2 . . 110.77(10)
N4 C3 H3A . . 109.5
C2 C3 H3A . . 109.5
N4 C3 H3B . . 109.5
C2 C3 H3B . . 109.5
H3A C3 H3B . . 108.1
N1 C2 C3 . . 111.40(10)
N1 C2 H2A . . 109.3
C3 C2 H2A . . 109.3
N1 C2 H2B . . 109.3
C3 C2 H2B . . 109.3
H2A C2 H2B . . 108.0
O13 C12 N14 . . 123.82(12)
O13 C12 C11 . . 118.77(11)
N14 C12 C11 . . 117.41(11)
N1 C7 C8 . . 117.23(10)
N1 C7 H7A . . 108.0
C8 C7 H7A . . 108.0
N1 C7 H7B . . 108.0
C8 C7 H7B . . 108.0
H7A C7 H7B . . 107.2
O9 C8 N10 . . 122.98(12)
O9 C8 C7 . . 123.08(11)
N10 C8 C7 . . 113.93(11)
N4 C11 C12 . . 115.38(10)
N4 C11 H11A . . 108.4
C12 C11 H11A . . 108.4
N4 C11 H11B . . 108.4
C12 C11 H11B . . 108.4
H11A C11 H11B . . 107.5
N4 C5 C6 . 3_666 115.47(10)
N4 C5 H5B . . 108.4
C6 C5 H5B 3_666 . 108.4
N4 C5 H5A . . 108.4
C6 C5 H5A 3_666 . 108.4
H5B C5 H5A . . 107.5

loop_
_geom_bond_atom_site_label_1
_geom_bond_atom_site_label_2
_geom_bond_site_symmetry_2
_geom_bond_distance
O9 C8 . 1.2331(15)
O13 C12 . 1.2332(15)
N1 C7 . 1.4599(15)
N1 C2 . 1.4724(15)
N1 C6 . 1.4737(16)
N4 C11 . 1.4559(16)
N4 C3 . 1.4733(16)
N4 C5 . 1.4749(15)
N14 C12 . 1.3366(16)
N14 H14A . 0.8800
N14 H14B . 0.8800
N10 C8 . 1.3413(16)
N10 H10A . 0.8800
N10 H10B . 0.8800
C6 C5 3_666 1.5214(17)
C6 H6A . 0.9900
C6 H6B . 0.9900
C3 C2 . 1.5222(17)
C3 H3A . 0.9900
C3 H3B . 0.9900
C2 H2A . 0.9900
C2 H2B . 0.9900
C12 C11 . 1.5174(17)
C7 C8 . 1.5267(18)
C7 H7A . 0.9900
C7 H7B . 0.9900
C11 H11A . 0.9900
C11 H11B . 0.9900
C5 C6 3_666 1.5214(17)
C5 H5B . 0.9900
C5 H5A . 0.9900

loop_
_geom_hbond_atom_site_label_D
_geom_hbond_atom_site_label_H
_geom_hbond_atom_site_label_A
_geom_hbond_site_symmetry_A
_geom_hbond_distance_DH
_geom_hbond_distance_HA
_geom_hbond_distance_DA
_geom_hbond_angle_DHA
N14 H14B N1 1_555 0.88 2.22 3.0180(10) 151.5
N10 H10A O13 4_476 0.88 2.03 2.8970(10) 168.4
N10 H10B O9 4_575 0.88 2.17 3.0060(10) 158.2

loop_
_geom_torsion_atom_site_label_1
_geom_torsion_atom_site_label_2
_geom_torsion_atom_site_label_3
_geom_torsion_atom_site_label_4
_geom_torsion_site_symmetry_4
_geom_torsion
C7 N1 C6 C5 3_666 -142.57(11)
C2 N1 C6 C5 3_666 87.74(12)
C11 N4 C3 C2 . -144.92(10)
C5 N4 C3 C2 . 92.24(11)
C7 N1 C2 C3 . 76.28(12)
C6 N1 C2 C3 . -153.48(10)
N4 C3 C2 N1 . 74.14(12)
C2 N1 C7 C8 . 60.26(14)
C6 N1 C7 C8 . -70.12(14)
N1 C7 C8 O9 . 29.78(17)
N1 C7 C8 N10 . -151.01(11)
C3 N4 C11 C12 . 79.79(13)
C5 N4 C11 C12 . -157.60(10)
O13 C12 C11 N4 . -179.48(11)
N14 C12 C11 N4 . 1.11(16)
C11 N4 C5 C6 3_666 76.65(13)
C3 N4 C5 C6 3_666 -159.19(10)
